data_7225354
loop_
_publ_author_name
'Fujisue, Chika'
'Kadoya, Tomofumi'
'Higashino, Toshiki'
'Sato, Ryonosuke'
'Kawamoto, Tadashi'
'Mori, Takehiko'

_publ_section_title
;
 Air-stable ambipolar organic transistors based on charge-transfer
 complexes containing dibenzopyrrolopyrrole
;
_journal_name_full 'RSC Adv.'
_journal_paper_doi 10.1039/C6RA10606D
_journal_year 2016
_chemical_formula_moiety 'C28 H18 N6'
_chemical_formula_sum 'C28 H18 N6'
_chemical_formula_weight 438.49
_space_group_IT_number 2
_symmetry_cell_setting triclinic
_symmetry_Int_Tables_number 2
_symmetry_space_group_name_Hall '-P 1'
_symmetry_space_group_name_H-M 'P -1'
_atom_sites_solution_hydrogens geom
_atom_sites_solution_primary direct
_atom_sites_solution_secondary difmap
_audit_update_record
;
2016-02-29 deposited with the CCDC.
2016-05-27 downloaded from the CCDC.
;
_cell_angle_alpha 74.396(2)
_cell_angle_beta 71.111(3)
_cell_angle_gamma 65.2771(17)
_cell_formula_units_Z 1
_cell_length_a 7.0445(3)
_cell_length_b 8.9964(4)
_cell_length_c 9.7681(4)
_cell_measurement_reflns_used 3170
_cell_measurement_temperature 273
_cell_measurement_theta_max 67.93
_cell_measurement_theta_min 4.84
_cell_volume 525.56(4)
_computing_cell_refinement 'RAPID AUTO'
_computing_data_collection 'RAPID AUTO (Rigaku, ????)'
_computing_data_reduction 'RAPID AUTO'
_computing_molecular_graphics 'CrystalStructure 4.0'
_computing_publication_material 'CrystalStructure 4.0 (Rigaku, 2010)'
_computing_structure_refinement 'SHELXL97 (Sheldrick, 2008)'
_computing_structure_solution 'Il Milione (Burla, et al., 2007)'
_diffrn_ambient_temperature 273
_diffrn_detector_area_resol_mean 10.000
_diffrn_measured_fraction_theta_full 0.982
_diffrn_measured_fraction_theta_max 0.982
_diffrn_measurement_device_type 'Rigaku R-AXIS RAPID'
_diffrn_measurement_method \w
_diffrn_radiation_type 'Cu K\a'
_diffrn_radiation_wavelength 1.54187
_diffrn_reflns_av_R_equivalents 0.0723
_diffrn_reflns_limit_h_max 8
_diffrn_reflns_limit_h_min -8
_diffrn_reflns_limit_k_max 10
_diffrn_reflns_limit_k_min -10
_diffrn_reflns_limit_l_max 11
_diffrn_reflns_limit_l_min -11
_diffrn_reflns_number 6096
_diffrn_reflns_theta_full 68.22
_diffrn_reflns_theta_max 68.21
_diffrn_standards_number 0
_exptl_absorpt_coefficient_mu 0.679
_exptl_absorpt_correction_T_max 0.987
_exptl_absorpt_correction_T_min 0.710
_exptl_absorpt_correction_type multi-scan
_exptl_absorpt_process_details 'ABSCOR (Rigaku, 1995)'
_exptl_crystal_colour unknown
_exptl_crystal_density_diffrn 1.385
_exptl_crystal_density_method 'not measured'
_exptl_crystal_description unknown
_exptl_crystal_F_000 228.00
_exptl_crystal_size_max 0.254
_exptl_crystal_size_mid 0.026
_exptl_crystal_size_min 0.019
_refine_diff_density_max 0.260
_refine_diff_density_min -0.310
_refine_ls_extinction_method none
_refine_ls_goodness_of_fit_ref 1.005
_refine_ls_hydrogen_treatment constr
_refine_ls_number_parameters 154
_refine_ls_number_reflns 1894
_refine_ls_number_restraints 0
_refine_ls_R_factor_gt 0.0965
_refine_ls_shift/su_max 0.000
_refine_ls_structure_factor_coef Fsqd
_refine_ls_weighting_details 'w = 1/[\s^2^(Fo^2^)+(0.1000P)^2^+0.0000P] where P=(Fo^2^+2Fc^2^)/3'
_refine_ls_weighting_scheme calc
_refine_ls_wR_factor_ref 0.2731
_reflns_number_gt 591
_reflns_number_total 1894
_reflns_threshold_expression F^2^>2.0\s(F^2^)
_cod_data_source_file c6ra10606d2.cif
_cod_data_source_block added_by_encifer
_cod_original_cell_volume 525.57(4)
_cod_database_code 7225354

loop_
_symmetry_equiv_pos_site_id
_symmetry_equiv_pos_as_xyz
1 +X,+Y,+Z
2 -X,-Y,-Z

loop_
_atom_site_label
_atom_site_type_symbol
_atom_site_fract_x
_atom_site_fract_y
_atom_site_fract_z
_atom_site_U_iso_or_equiv
_atom_site_adp_type
_atom_site_occupancy
_atom_site_symmetry_multiplicity
_atom_site_calc_flag
_atom_site_refinement_flags
N1 N 0.1032(7) 0.4594(9) 0.3236(7) 0.0989(17) Uani 1.0 2 d .
N2 N 0.5006(9) 1.0269(8) 0.2863(7) 0.109(2) Uani 1.0 2 d .
N3 N 0.7575(8) 0.6933(7) -0.0193(6) 0.1022(19) Uani 1.0 2 d .
C1 C 0.1593(9) 0.7047(12) 0.1500(8) 0.101(3) Uani 1.0 2 d .
C2 C 0.1429(10) 0.8642(12) 0.1380(9) 0.110(3) Uani 1.0 2 d .
C3 C 0.0569(10) 0.9446(10) 0.2590(11) 0.107(3) Uani 1.0 2 d .
C4 C -0.0110(8) 0.8639(10) 0.3957(8) 0.094(2) Uani 1.0 2 d .
C5 C 0.0068(8) 0.7003(9) 0.4119(9) 0.0798(18) Uani 1.0 2 d .
C6 C 0.0949(8) 0.6217(10) 0.2859(9) 0.0812(19) Uani 1.0 2 d .
C7 C 0.0306(9) 0.4285(9) 0.4713(8) 0.084(3) Uani 1.0 2 d .
C8 C 0.5471(10) 0.8931(12) 0.2732(8) 0.093(3) Uani 1.0 2 d .
C9 C 0.6854(9) 0.7056(8) 0.1030(10) 0.086(2) Uani 1.0 2 d .
C10 C 0.5936(8) 0.7310(9) 0.2530(8) 0.0768(17) Uani 1.0 2 d .
C11 C 0.5539(7) 0.6077(8) 0.3707(7) 0.0681(16) Uani 1.0 2 d .
C12 C 0.4689(7) 0.6592(7) 0.5150(7) 0.0726(17) Uani 1.0 2 d .
C13 C 0.5824(7) 0.4446(8) 0.3608(7) 0.0681(16) Uani 1.0 2 d .
C14 C 0.6652(7) 0.3779(7) 0.2189(7) 0.0871(18) Uani 1.0 2 d .
H1 H 0.2132 0.6531 0.0675 0.1210 Uiso 1.0 2 calc R
H1A H 0.1467 0.3903 0.2639 0.1187 Uiso 1.0 2 calc R
H2 H 0.1904 0.9200 0.0467 0.1319 Uiso 1.0 2 calc R
H3 H 0.0449 1.0539 0.2478 0.1280 Uiso 1.0 2 calc R
H4 H -0.0685 0.9183 0.4767 0.1131 Uiso 1.0 2 calc R
H12 H 0.4492 0.7659 0.5225 0.0871 Uiso 1.0 2 calc R
H14A H 0.5578 0.3487 0.2038 0.1046 Uiso 1.0 2 calc R
H14B H 0.7938 0.2814 0.2224 0.1046 Uiso 1.0 2 calc R
H14C H 0.6968 0.4608 0.1397 0.1046 Uiso 1.0 2 calc R

loop_
_atom_site_aniso_label
_atom_site_aniso_U_11
_atom_site_aniso_U_22
_atom_site_aniso_U_33
_atom_site_aniso_U_12
_atom_site_aniso_U_13
_atom_site_aniso_U_23
N1 0.066(3) 0.155(6) 0.095(5) -0.050(4) -0.022(3) -0.029(4)
N2 0.098(4) 0.136(6) 0.102(5) -0.060(5) -0.032(4) 0.004(5)
N3 0.084(4) 0.128(5) 0.088(5) -0.038(3) -0.020(4) -0.010(4)
C1 0.060(4) 0.165(8) 0.086(6) -0.057(5) -0.025(4) 0.002(6)
C2 0.074(5) 0.162(9) 0.101(7) -0.064(6) -0.042(5) 0.029(7)
C3 0.070(5) 0.111(6) 0.137(8) -0.049(4) -0.044(5) 0.032(6)
C4 0.056(4) 0.116(6) 0.119(7) -0.033(4) -0.021(4) -0.029(5)
C5 0.054(4) 0.101(6) 0.096(6) -0.040(4) -0.025(4) -0.006(5)
C6 0.054(4) 0.114(6) 0.087(6) -0.045(4) -0.018(4) -0.007(5)
C7 0.056(4) 0.148(8) 0.066(5) -0.048(5) -0.023(4) -0.016(5)
C8 0.065(4) 0.137(8) 0.087(6) -0.045(6) -0.031(4) -0.003(7)
C9 0.060(4) 0.105(5) 0.103(6) -0.033(4) -0.030(4) -0.015(5)
C10 0.055(4) 0.104(6) 0.083(5) -0.035(4) -0.023(4) -0.016(5)
C11 0.044(3) 0.086(5) 0.084(5) -0.033(3) -0.022(3) -0.004(4)
C12 0.050(3) 0.092(5) 0.084(5) -0.028(3) -0.025(3) -0.013(4)
C13 0.049(3) 0.084(5) 0.078(5) -0.031(3) -0.018(3) -0.007(4)
C14 0.064(4) 0.117(5) 0.079(5) -0.036(3) -0.017(3) -0.008(4)

loop_
_atom_type_symbol
_atom_type_description
_atom_type_scat_dispersion_real
_atom_type_scat_dispersion_imag
_atom_type_scat_source
C C 0.0181 0.0091
;
International Tables for Crystallography
(1992, Vol. C, Tables 4.2.6.8 and 6.1.1.4)
;
H H 0.0000 0.0000
;
International Tables for Crystallography
(1992, Vol. C, Table 6.1.1.4)
;
N N 0.0311 0.0180
;
International Tables for Crystallography
(1992, Vol. C, Tables 4.2.6.8 and 6.1.1.4)
;

loop_
_geom_angle_atom_site_label_1
_geom_angle_atom_site_label_2
_geom_angle_atom_site_label_3
_geom_angle
_geom_angle_publ_flag
_geom_angle_site_symmetry_1
_geom_angle_site_symmetry_3
C6 N1 C7 108.1(7) yes . .
C2 C1 C6 118.9(8) yes . .
C1 C2 C3 121.3(8) yes . .
C2 C3 C4 120.5(9) yes . .
C3 C4 C5 119.6(8) yes . .
C4 C5 C6 118.6(7) yes . .
C4 C5 C7 138.0(8) yes . 2_566
C6 C5 C7 103.4(7) yes . 2_566
N1 C6 C1 128.5(8) yes . .
N1 C6 C5 110.4(6) yes . .
C1 C6 C5 121.1(8) yes . .
N1 C7 C5 141.8(8) yes . 2_566
N1 C7 C7 108.9(7) yes . 2_566
C5 C7 C7 109.2(7) yes 2_566 2_566
N2 C8 C10 176.4(9) yes . .
N3 C9 C10 176.7(8) yes . .
C8 C10 C9 113.3(6) yes . .
C8 C10 C11 122.3(7) yes . .
C9 C10 C11 124.4(7) yes . .
C10 C11 C12 114.9(7) yes . .
C10 C11 C13 126.6(7) yes . .
C12 C11 C13 118.4(5) yes . .
C11 C12 C13 121.9(7) yes . 2_666
C11 C13 C12 119.6(6) yes . 2_666
C11 C13 C14 123.6(5) yes . .
C12 C13 C14 116.8(7) yes 2_666 .
C6 N1 H1A 125.973 no . .
C7 N1 H1A 125.972 no . .
C2 C1 H1 120.536 no . .
C6 C1 H1 120.535 no . .
C1 C2 H2 119.355 no . .
C3 C2 H2 119.357 no . .
C2 C3 H3 119.748 no . .
C4 C3 H3 119.748 no . .
C3 C4 H4 120.207 no . .
C5 C4 H4 120.213 no . .
C11 C12 H12 119.032 no . .
C13 C12 H12 119.032 no 2_666 .
C13 C14 H14A 109.469 no . .
C13 C14 H14B 109.474 no . .
C13 C14 H14C 109.472 no . .
H14A C14 H14B 109.468 no . .
H14A C14 H14C 109.470 no . .
H14B C14 H14C 109.473 no . .

loop_
_geom_bond_atom_site_label_1
_geom_bond_atom_site_label_2
_geom_bond_distance
_geom_bond_publ_flag
_geom_bond_site_symmetry_2
N1 C6 1.387(11) yes .
N1 C7 1.359(9) yes .
N2 C8 1.140(13) yes .
N3 C9 1.153(10) yes .
C1 C2 1.366(15) yes .
C1 C6 1.373(10) yes .
C2 C3 1.384(14) yes .
C3 C4 1.376(11) yes .
C4 C5 1.393(12) yes .
C5 C6 1.416(12) yes .
C5 C7 1.437(10) yes 2_566
C7 C7 1.386(12) yes 2_566
C8 C10 1.409(14) yes .
C9 C10 1.435(11) yes .
C10 C11 1.413(9) yes .
C11 C12 1.460(10) yes .
C11 C13 1.421(11) yes .
C12 C13 1.366(8) yes 2_666
C13 C14 1.502(9) yes .
N1 H1A 0.860 no .
C1 H1 0.930 no .
C2 H2 0.930 no .
C3 H3 0.930 no .
C4 H4 0.930 no .
C12 H12 0.930 no .
C14 H14A 0.960 no .
C14 H14B 0.960 no .
C14 H14C 0.960 no .

loop_
_geom_contact_atom_site_label_1
_geom_contact_atom_site_label_2
_geom_contact_distance
_geom_contact_publ_flag
_geom_contact_site_symmetry_2
N1 N1 3.427(9) no 2_566
N1 C4 3.598(12) no .
N1 C4 3.541(10) no 2_566
N1 C6 3.597(9) no 2_566
N2 C9 3.374(11) no .
N2 C11 3.520(10) no .
N2 C12 3.507(9) no .
N3 C8 3.374(11) no .
N3 C14 3.302(8) no .
C1 C4 2.792(12) no .
C1 C7 3.563(10) no .
C1 C7 3.559(10) no 2_566
C2 C5 2.766(11) no .
C3 C6 2.750(13) no .
C5 C5 3.578(11) no 2_566
C8 C12 2.786(10) no .
C9 C13 3.072(9) no .
C9 C14 2.907(9) no .
C10 C14 3.095(11) no .
C11 C11 2.840(8) no 2_666
C12 C12 2.793(10) no 2_666
C13 C13 2.860(10) no 2_666
N1 N3 3.297(10) no 2_665
N1 C10 3.563(7) no 1_455
N1 C11 3.439(6) no 1_455
N1 C12 3.492(9) no 2_666
N1 C13 3.455(9) no .
N1 C14 3.551(7) no .
N2 N3 3.487(8) no 2_675
N2 C4 3.527(10) no 1_655
N3 N1 3.297(10) no 2_665
N3 N2 3.487(8) no 2_675
C1 C9 3.510(12) no 1_455
C1 C9 3.588(10) no .
C1 C14 3.585(10) no 2_665
C2 C9 3.408(9) no .
C2 C10 3.344(11) no .
C3 C8 3.331(12) no .
C3 C10 3.440(8) no .
C4 N2 3.527(10) no 1_455
C4 C8 3.570(12) no 1_455
C4 C12 3.517(8) no .
C5 C8 3.495(10) no 1_455
C5 C11 3.493(8) no .
C5 C12 3.558(10) no .
C6 C9 3.587(12) no 1_455
C6 C10 3.347(9) no 1_455
C6 C11 3.535(10) no .
C6 C13 3.360(8) no .
C7 C11 3.406(9) no 1_455
C7 C11 3.593(11) no 2_666
C7 C12 3.558(7) no 1_455
C7 C12 3.316(9) no 2_666
C7 C13 3.591(11) no 1_455
C8 C3 3.331(12) no .
C8 C4 3.570(12) no 1_655
C8 C5 3.495(10) no 1_655
C9 C1 3.588(10) no .
C9 C1 3.510(12) no 1_655
C9 C2 3.408(9) no .
C9 C6 3.587(12) no 1_655
C10 N1 3.563(7) no 1_655
C10 C2 3.344(11) no .
C10 C3 3.440(8) no .
C10 C6 3.347(9) no 1_655
C11 N1 3.439(6) no 1_655
C11 C5 3.493(8) no .
C11 C6 3.535(10) no .
C11 C7 3.406(9) no 1_655
C11 C7 3.593(11) no 2_666
C12 N1 3.492(9) no 2_666
C12 C4 3.517(8) no .
C12 C5 3.558(10) no .
C12 C7 3.558(7) no 1_655
C12 C7 3.316(9) no 2_666
C13 N1 3.455(9) no .
C13 C6 3.360(8) no .
C13 C7 3.591(11) no 1_655
C14 N1 3.551(7) no .
C14 C1 3.585(10) no 2_665
N1 H1 2.7252 no .
N1 H4 3.4973 no 2_566
N2 H12 2.8680 no .
N3 H14C 2.3538 no .
C1 H1A 2.7743 no .
C1 H3 3.2292 no .
C2 H4 3.2357 no .
C3 H1 3.2363 no .
C4 H1A 3.5895 no 2_566
C4 H2 3.2294 no .
C5 H1 3.2707 no .
C5 H1A 3.1278 no .
C5 H1A 2.9993 no 2_566
C5 H3 3.2331 no .
C6 H2 3.1987 no .
C6 H4 3.2608 no .
C7 H1A 3.0626 no 2_566
C7 H4 2.9332 no 2_566
C8 H12 2.4058 no .
C9 H14A 3.4972 no .
C9 H14B 3.5004 no .
C9 H14C 2.1054 no .
C10 H12 2.5505 no .
C10 H14C 2.6667 no .
C11 H12 3.2470 no 2_666
C11 H14A 3.1704 no .
C11 H14B 3.1822 no .
C11 H14C 2.6219 no .
C12 H14A 2.6757 no 2_666
C12 H14B 2.6700 no 2_666
C12 H14C 3.2332 no 2_666
C13 H12 3.3093 no .
C14 H12 2.5496 no 2_666
H1 H1A 2.7192 no .
H1 H2 2.2947 no .
H1A H4 3.3207 no 2_566
H2 H3 2.3015 no .
H3 H4 2.3056 no .
H12 H14A 2.5864 no 2_666
H12 H14B 2.5688 no 2_666
H12 H14C 3.4703 no 2_666
N1 H12 3.5209 no 2_666
N1 H14A 2.8549 no .
N2 H1A 3.1787 no 1_565
N2 H2 3.3160 no 2_675
N2 H3 3.2540 no .
N2 H4 3.1091 no 2_576
N2 H12 3.1533 no 2_676
N2 H14A 2.9498 no 1_565
N2 H14B 3.4998 no 1_565
N3 H1 3.4322 no 1_655
N3 H1 3.1889 no 2_665
N3 H1A 2.4962 no 2_665
N3 H2 3.5721 no .
N3 H2 3.5795 no 2_675
N3 H3 3.1621 no 2_675
N3 H14A 3.4623 no 2_665
N3 H14B 3.2059 no 2_765
N3 H14C 3.4022 no 2_765
C1 H14A 3.3085 no .
C1 H14A 3.4317 no 2_665
C1 H14B 3.5167 no 2_665
C1 H14C 3.4765 no .
C1 H14C 3.2246 no 2_665
C2 H2 3.0949 no 2_575
C3 H4 3.1835 no 2_576
C3 H14B 2.8097 no 1_465
C4 H4 2.8975 no 2_576
C4 H12 3.5274 no .
C4 H12 3.5351 no 2_576
C4 H14B 3.5539 no 1_465
C5 H12 3.5503 no 1_455
C6 H14A 3.1589 no .
C7 H12 3.3494 no 2_666
C8 H2 3.4708 no 2_675
C8 H3 3.2805 no .
C8 H4 3.5108 no 2_576
C9 H1 3.4570 no 1_655
C9 H2 3.3512 no .
C10 H2 3.5838 no .
C14 H1 3.5973 no .
C14 H1 2.7024 no 2_665
C14 H1A 3.4912 no .
C14 H3 3.0424 no 1_645
H1 N3 3.4322 no 1_455
H1 N3 3.1889 no 2_665
H1 C9 3.4570 no 1_455
H1 C14 3.5973 no .
H1 C14 2.7024 no 2_665
H1 H14A 3.1207 no .
H1 H14A 2.6184 no 2_665
H1 H14B 2.7450 no 2_665
H1 H14C 3.3266 no .
H1 H14C 2.2998 no 2_665
H1A N2 3.1787 no 1_545
H1A N3 2.4962 no 2_665
H1A C14 3.4912 no .
H1A H3 3.4421 no 1_545
H1A H14A 2.6422 no .
H1A H14B 3.1954 no 1_455
H1A H14C 3.5092 no 1_455
H2 N2 3.3160 no 2_675
H2 N3 3.5721 no .
H2 N3 3.5795 no 2_675
H2 C2 3.0949 no 2_575
H2 C8 3.4708 no 2_675
H2 C9 3.3512 no .
H2 C10 3.5838 no .
H2 H2 2.7832 no 2_575
H2 H14A 3.4291 no 2_665
H2 H14B 3.5223 no 2_665
H3 N2 3.2540 no .
H3 N3 3.1621 no 2_675
H3 C8 3.2805 no .
H3 C14 3.0424 no 1_465
H3 H1A 3.4421 no 1_565
H3 H4 2.8323 no 2_576
H3 H12 3.4584 no 2_576
H3 H14A 3.4237 no 1_465
H3 H14B 2.0889 no 1_465
H3 H14C 3.5523 no 1_465
H4 N2 3.1091 no 2_576
H4 C3 3.1835 no 2_576
H4 C4 2.8975 no 2_576
H4 C8 3.5108 no 2_576
H4 H3 2.8323 no 2_576
H4 H4 2.2657 no 2_576
H4 H12 3.4528 no .
H4 H12 2.9816 no 2_576
H4 H14B 3.5109 no 1_465
H12 N1 3.5209 no 2_666
H12 N2 3.1533 no 2_676
H12 C4 3.5274 no .
H12 C4 3.5351 no 2_576
H12 C5 3.5503 no 1_655
H12 C7 3.3494 no 2_666
H12 H3 3.4584 no 2_576
H12 H4 3.4528 no .
H12 H4 2.9816 no 2_576
H14A N1 2.8549 no .
H14A N2 2.9498 no 1_545
H14A N3 3.4623 no 2_665
H14A C1 3.3085 no .
H14A C1 3.4317 no 2_665
H14A C6 3.1589 no .
H14A H1 3.1207 no .
H14A H1 2.6184 no 2_665
H14A H1A 2.6422 no .
H14A H2 3.4291 no 2_665
H14A H3 3.4237 no 1_645
H14B N2 3.4998 no 1_545
H14B N3 3.2059 no 2_765
H14B C1 3.5167 no 2_665
H14B C3 2.8097 no 1_645
H14B C4 3.5539 no 1_645
H14B H1 2.7450 no 2_665
H14B H1A 3.1954 no 1_655
H14B H2 3.5223 no 2_665
H14B H3 2.0889 no 1_645
H14B H4 3.5109 no 1_645
H14C N3 3.4022 no 2_765
H14C C1 3.4765 no .
H14C C1 3.2246 no 2_665
H14C H1 3.3266 no .
H14C H1 2.2998 no 2_665
H14C H1A 3.5092 no 1_655
H14C H3 3.5523 no 1_645

loop_
_geom_torsion_atom_site_label_1
_geom_torsion_atom_site_label_2
_geom_torsion_atom_site_label_3
_geom_torsion_atom_site_label_4
_geom_torsion
_geom_torsion_publ_flag
_geom_torsion_site_symmetry_1
_geom_torsion_site_symmetry_2
_geom_torsion_site_symmetry_3
_geom_torsion_site_symmetry_4
C6 N1 C7 C5 -179.2(8) no . . . 2_566
C6 N1 C7 C7 1.8(7) no . . . 2_566
C7 N1 C6 C1 177.5(6) no . . . .
C7 N1 C6 C5 -2.3(7) no . . . .
C2 C1 C6 N1 -177.9(6) no . . . .
C2 C1 C6 C5 1.8(10) no . . . .
C6 C1 C2 C3 -2.0(10) no . . . .
C1 C2 C3 C4 1.2(11) no . . . .
C2 C3 C4 C5 -0.1(10) no . . . .
C3 C4 C5 C6 -0.1(9) no . . . .
C3 C4 C5 C7 175.8(7) no . . . 2_566
C4 C5 C6 N1 179.0(5) no . . . .
C4 C5 C6 C1 -0.8(9) no . . . .
C4 C5 C7 N1 2.0(15) no . . 2_566 2_566
C4 C5 C7 C7 -177.0(7) no . . 2_566 .
C6 C5 C7 N1 178.3(8) no . . 2_566 2_566
C6 C5 C7 C7 -0.7(7) no . . 2_566 .
C7 C5 C6 N1 1.8(7) no 2_566 . . .
C7 C5 C6 C1 -178.0(6) no 2_566 . . .
N1 C7 C7 N1 180(6) no 1_555 1_555 2_566 2_566
N1 C7 C7 C5 -0.7(7) no . . 2_566 .
C5 C7 C7 N1 0.7(7) no 2_566 . 2_566 2_566
C5 C7 C7 C5 -180(6) no 2_566 1_555 2_566 1_555
C8 C10 C11 C12 -2.2(8) no . . . .
C8 C10 C11 C13 175.8(6) no . . . .
C9 C10 C11 C12 177.2(6) no . . . .
C9 C10 C11 C13 -4.8(10) no . . . .
C10 C11 C12 C13 178.4(5) no . . . 2_666
C10 C11 C13 C12 -178.2(5) no . . . 2_666
C10 C11 C13 C14 1.1(8) no . . . .
C12 C11 C13 C12 -0.2(7) no . . . 2_666
C12 C11 C13 C14 179.0(4) no . . . .
C13 C11 C12 C13 0.2(8) no . . . 2_666
C11 C12 C13 C11 -0.3(8) no . . 2_666 2_666
C11 C12 C13 C14 179.1(4) no . . 2_666 2_666
